data_7106876
loop_
_publ_author_name
'Christian Brand'
'Markus Granitzka'
'Dietmar Stalke'
'Daniel B. Werz'

_publ_section_title
;
 Reducing the conformational flexibility of carbohydrates: locking the
 6-hydroxyl group by cyclopropanes
;
_journal_name_full Chem.Commun.
_journal_page_first 10782
_journal_paper_doi 10.1039/c1cc14025f
_journal_volume 47
_journal_year 2011
_chemical_absolute_configuration syn
_chemical_formula_moiety 'C39 H44 O9'
_chemical_formula_sum 'C39 H44 O9'
_chemical_formula_weight 656.74
_chemical_name_systematic
;
?
;
_space_group_IT_number 4
_symmetry_cell_setting monoclinic
_symmetry_space_group_name_Hall 'P 2yb'
_symmetry_space_group_name_H-M 'P 1 21 1'
_atom_sites_solution_hydrogens geom
_atom_sites_solution_primary direct
_atom_sites_solution_secondary difmap
_audit_creation_method SHELXL-97
_cell_angle_alpha 90.00
_cell_angle_beta 91.93(2)
_cell_angle_gamma 90.00
_cell_formula_units_Z 2
_cell_length_a 6.249(2)
_cell_length_b 16.225(3)
_cell_length_c 16.620(3)
_cell_measurement_reflns_used 9912
_cell_measurement_temperature 100(2)
_cell_measurement_theta_max 27.359
_cell_measurement_theta_min 2.4525
_cell_volume 1684.1(7)
_computing_cell_refinement 'SAINT V7.68A'
_computing_data_collection 'APEX2 v2010.7'
_computing_data_reduction 'SAINT V7.68A'
_computing_molecular_graphics 'XSHELL in SHELXTL-97'
_computing_publication_material 'XSHELL in SHELXTL-97'
_computing_structure_refinement 'SHELXL in SHELXTL Version 2008/3'
_computing_structure_solution 'SHELXS in SHELXTL Version 2008/3'
_diffrn_ambient_temperature 100(2)
_diffrn_measured_fraction_theta_full 0.996
_diffrn_measured_fraction_theta_max 0.996
_diffrn_measurement_device_type 'Bruker Smart Apex II'
_diffrn_measurement_method 'omega scans'
_diffrn_radiation_monochromator mirror
_diffrn_radiation_source 'INCOATEC Mo Microsource'
_diffrn_radiation_type MoK\a
_diffrn_radiation_wavelength 0.71073
_diffrn_reflns_av_R_equivalents 0.0459
_diffrn_reflns_av_sigmaI/netI 0.0230
_diffrn_reflns_limit_h_max 8
_diffrn_reflns_limit_h_min -8
_diffrn_reflns_limit_k_max 21
_diffrn_reflns_limit_k_min -21
_diffrn_reflns_limit_l_max 21
_diffrn_reflns_limit_l_min -21
_diffrn_reflns_number 39222
_diffrn_reflns_theta_full 27.65
_diffrn_reflns_theta_max 27.65
_diffrn_reflns_theta_min 1.23
_exptl_absorpt_coefficient_mu 0.091
_exptl_absorpt_correction_T_max 0.9897
_exptl_absorpt_correction_T_min 0.9408
_exptl_absorpt_correction_type multi-scan
_exptl_absorpt_process_details SADABS-2008/2
_exptl_crystal_colour colorless
_exptl_crystal_density_diffrn 1.295
_exptl_crystal_density_method 'not measured'
_exptl_crystal_description needle
_exptl_crystal_F_000 700
_exptl_crystal_size_max 0.20
_exptl_crystal_size_mid 0.06
_exptl_crystal_size_min 0.06
_refine_diff_density_max 0.198
_refine_diff_density_min -0.156
_refine_diff_density_rms 0.036
_refine_ls_extinction_coef 0.0079(11)
_refine_ls_extinction_expression Fc^*^=kFc[1+0.001xFc^2^\l^3^/sin(2\q)]^-1/4^
_refine_ls_extinction_method SHELXL
_refine_ls_goodness_of_fit_ref 1.042
_refine_ls_hydrogen_treatment constr
_refine_ls_matrix_type full
_refine_ls_number_parameters 438
_refine_ls_number_reflns 4052
_refine_ls_number_restraints 1
_refine_ls_restrained_S_all 1.042
_refine_ls_R_factor_all 0.0348
_refine_ls_R_factor_gt 0.0310
_refine_ls_shift/su_max 0.000
_refine_ls_shift/su_mean 0.000
_refine_ls_structure_factor_coef Fsqd
_refine_ls_weighting_details 'calc w=1/[\s^2^(Fo^2^)+(0.0345P)^2^+0.4591P] where P=(Fo^2^+2Fc^2^)/3'
_refine_ls_weighting_scheme calc
_refine_ls_wR_factor_gt 0.0732
_refine_ls_wR_factor_ref 0.0760
_reflns_number_gt 3761
_reflns_number_total 4052
_reflns_threshold_expression >2sigma(I)
_cod_data_source_file c1cc14025f.txt
_cod_data_source_block p21
_cod_original_sg_symbol_H-M 'P 21'
_cod_database_code 7106876

loop_
_symmetry_equiv_pos_as_xyz
'x, y, z'
'-x, y+1/2, -z'

loop_
_atom_site_label
_atom_site_type_symbol
_atom_site_fract_x
_atom_site_fract_y
_atom_site_fract_z
_atom_site_U_iso_or_equiv
_atom_site_adp_type
_atom_site_occupancy
_atom_site_symmetry_multiplicity
_atom_site_calc_flag
_atom_site_refinement_flags
O1 O 0.1341(2) 0.62269(8) 0.27920(8) 0.0172(3) Uani 1 1 d .
O2 O 0.4570(2) 0.54753(9) 0.28539(8) 0.0202(3) Uani 1 1 d .
O3 O 0.2568(2) 0.39997(9) 0.27893(8) 0.0214(3) Uani 1 1 d .
O4 O -0.0578(2) 0.41521(9) 0.15045(8) 0.0203(3) Uani 1 1 d .
O5 O -0.0598(2) 0.57274(9) 0.07563(8) 0.0190(3) Uani 1 1 d .
O6 O 0.1078(2) 0.78254(9) 0.21723(8) 0.0198(3) Uani 1 1 d .
O7 O -0.2389(2) 0.77883(10) 0.25191(9) 0.0228(3) Uani 1 1 d .
O8 O -0.1840(2) 0.91691(9) 0.34389(8) 0.0191(3) Uani 1 1 d .
O9 O -0.2462(2) 0.99082(10) 0.45457(9) 0.0250(3) Uani 1 1 d .
C1 C 0.2418(3) 0.54896(13) 0.30444(12) 0.0179(4) Uani 1 1 d .
H1 H 0.2341 0.5452 0.3643 0.021 Uiso 1 1 calc R
C2 C 0.1308(3) 0.47213(12) 0.26817(12) 0.0182(4) Uani 1 1 d .
H2 H -0.0073 0.4638 0.2958 0.022 Uiso 1 1 calc R
C3 C 0.0820(3) 0.47925(12) 0.17777(11) 0.0174(4) Uani 1 1 d .
H3 H 0.2184 0.4768 0.1481 0.021 Uiso 1 1 calc R
C4 C -0.0309(3) 0.56026(12) 0.16000(11) 0.0175(4) Uani 1 1 d .
H4 H -0.1738 0.5599 0.1853 0.021 Uiso 1 1 calc R
C5 C 0.1022(3) 0.62981(12) 0.19519(12) 0.0178(4) Uani 1 1 d .
C6 C 0.2726(3) 0.66954(13) 0.14579(12) 0.0206(4) Uani 1 1 d .
H6A H 0.4069 0.6871 0.1741 0.025 Uiso 1 1 calc R
H6B H 0.2899 0.6493 0.0902 0.025 Uiso 1 1 calc R
C7 C 0.0717(3) 0.71549(12) 0.16339(12) 0.0187(4) Uani 1 1 d .
H7 H -0.0354 0.7236 0.1180 0.022 Uiso 1 1 calc R
C8 C 0.5826(3) 0.60579(14) 0.33061(13) 0.0231(4) Uani 1 1 d .
H8A H 0.7347 0.5925 0.3262 0.035 Uiso 1 1 calc R
H8B H 0.5441 0.6036 0.3872 0.035 Uiso 1 1 calc R
H8C H 0.5552 0.6613 0.3094 0.035 Uiso 1 1 calc R
C9 C -0.0631(3) 0.80787(12) 0.25807(12) 0.0179(4) Uani 1 1 d .
C10 C 0.0077(3) 0.87654(12) 0.31397(12) 0.0171(4) Uani 1 1 d .
C11 C 0.1461(3) 0.94592(13) 0.28114(13) 0.0215(4) Uani 1 1 d .
H11A H 0.0617 0.9829 0.2449 0.026 Uiso 1 1 calc R
H11B H 0.2697 0.9239 0.2522 0.026 Uiso 1 1 calc R
C12 C 0.2189(3) 0.99033(13) 0.35978(12) 0.0217(4) Uani 1 1 d .
H12A H 0.1668 1.0479 0.3601 0.026 Uiso 1 1 calc R
H12B H 0.3770 0.9904 0.3663 0.026 Uiso 1 1 calc R
C13 C 0.1159(3) 0.93900(13) 0.42739(12) 0.0197(4) Uani 1 1 d .
C14 C -0.1223(3) 0.95382(12) 0.41462(12) 0.0193(4) Uani 1 1 d .
C15 C 0.1267(3) 0.84960(13) 0.39351(12) 0.0177(4) Uani 1 1 d .
C16 C -0.0014(3) 0.78655(14) 0.44077(12) 0.0228(4) Uani 1 1 d .
H16A H 0.0631 0.7804 0.4950 0.034 Uiso 1 1 calc R
H16B H 0.0003 0.7333 0.4130 0.034 Uiso 1 1 calc R
H16C H -0.1495 0.8056 0.4445 0.034 Uiso 1 1 calc R
C17 C 0.3529(3) 0.81678(14) 0.38311(13) 0.0245(4) Uani 1 1 d .
H17A H 0.4235 0.8091 0.4361 0.037 Uiso 1 1 calc R
H17B H 0.4347 0.8563 0.3518 0.037 Uiso 1 1 calc R
H17C H 0.3458 0.7639 0.3547 0.037 Uiso 1 1 calc R
C18 C 0.2024(3) 0.95689(16) 0.51152(13) 0.0274(5) Uani 1 1 d .
H18A H 0.1419 0.9175 0.5493 0.041 Uiso 1 1 calc R
H18B H 0.1627 1.0130 0.5268 0.041 Uiso 1 1 calc R
H18C H 0.3587 0.9517 0.5131 0.041 Uiso 1 1 calc R
C19 C 0.2903(3) 0.37373(13) 0.36012(12) 0.0219(4) Uani 1 1 d .
H19A H 0.1551 0.3525 0.3816 0.026 Uiso 1 1 calc R
H19B H 0.3406 0.4204 0.3942 0.026 Uiso 1 1 calc R
C20 C 0.4569(3) 0.30660(13) 0.36008(12) 0.0203(4) Uani 1 1 d .
C21 C 0.4347(3) 0.23617(13) 0.40697(12) 0.0213(4) Uani 1 1 d .
H21 H 0.3103 0.2293 0.4376 0.026 Uiso 1 1 calc R
C22 C 0.5927(4) 0.17595(14) 0.40932(13) 0.0257(5) Uani 1 1 d .
H22 H 0.5779 0.1285 0.4421 0.031 Uiso 1 1 calc R
C23 C 0.7713(4) 0.18561(15) 0.36372(14) 0.0285(5) Uani 1 1 d .
H23 H 0.8794 0.1444 0.3650 0.034 Uiso 1 1 calc R
C24 C 0.7945(4) 0.25468(15) 0.31611(14) 0.0289(5) Uani 1 1 d .
H24 H 0.9180 0.2606 0.2848 0.035 Uiso 1 1 calc R
C25 C 0.6380(3) 0.31528(14) 0.31391(13) 0.0235(4) Uani 1 1 d .
H25 H 0.6541 0.3626 0.2810 0.028 Uiso 1 1 calc R
C26 C 0.0432(3) 0.34039(13) 0.12560(13) 0.0219(4) Uani 1 1 d .
H26A H -0.0693 0.2989 0.1131 0.026 Uiso 1 1 calc R
H26B H 0.1329 0.3190 0.1712 0.026 Uiso 1 1 calc R
C27 C 0.1814(3) 0.34953(13) 0.05324(12) 0.0221(4) Uani 1 1 d .
C28 C 0.3842(4) 0.31468(14) 0.05420(14) 0.0270(5) Uani 1 1 d .
H28 H 0.4378 0.2873 0.1012 0.032 Uiso 1 1 calc R
C29 C 0.5098(4) 0.31958(16) -0.01328(15) 0.0330(5) Uani 1 1 d .
H29 H 0.6482 0.2953 -0.0122 0.040 Uiso 1 1 calc R
C30 C 0.4335(4) 0.35952(16) -0.08154(14) 0.0339(5) Uani 1 1 d .
H30 H 0.5184 0.3623 -0.1278 0.041 Uiso 1 1 calc R
C31 C 0.2323(4) 0.39559(14) -0.08245(13) 0.0298(5) Uani 1 1 d .
H31 H 0.1808 0.4240 -0.1292 0.036 Uiso 1 1 calc R
C32 C 0.1056(4) 0.39049(13) -0.01559(13) 0.0251(4) Uani 1 1 d .
H32 H -0.0326 0.4149 -0.0168 0.030 Uiso 1 1 calc R
C33 C -0.2738(3) 0.55891(15) 0.04705(13) 0.0252(5) Uani 1 1 d .
H33A H -0.3736 0.5910 0.0798 0.030 Uiso 1 1 calc R
H33B H -0.3096 0.4998 0.0524 0.030 Uiso 1 1 calc R
C34 C -0.2990(3) 0.58430(13) -0.03953(12) 0.0207(4) Uani 1 1 d .
C35 C -0.1295(3) 0.61171(13) -0.08426(12) 0.0224(4) Uani 1 1 d .
H35 H 0.0101 0.6152 -0.0600 0.027 Uiso 1 1 calc R
C36 C -0.1631(4) 0.63413(13) -0.16436(13) 0.0248(4) Uani 1 1 d .
H36 H -0.0460 0.6524 -0.1947 0.030 Uiso 1 1 calc R
C37 C -0.3655(4) 0.63004(14) -0.20031(13) 0.0277(5) Uani 1 1 d .
H37 H -0.3882 0.6461 -0.2549 0.033 Uiso 1 1 calc R
C38 C -0.5348(4) 0.60227(15) -0.15603(14) 0.0309(5) Uani 1 1 d .
H38 H -0.6740 0.5986 -0.1805 0.037 Uiso 1 1 calc R
C39 C -0.5024(4) 0.57982(15) -0.07630(14) 0.0265(5) Uani 1 1 d .
H39 H -0.6198 0.5612 -0.0463 0.032 Uiso 1 1 calc R

loop_
_atom_site_aniso_label
_atom_site_aniso_U_11
_atom_site_aniso_U_22
_atom_site_aniso_U_33
_atom_site_aniso_U_23
_atom_site_aniso_U_13
_atom_site_aniso_U_12
O1 0.0201(7) 0.0162(7) 0.0152(6) 0.0002(5) -0.0002(5) 0.0034(5)
O2 0.0176(6) 0.0215(7) 0.0216(7) -0.0006(6) 0.0012(5) 0.0026(6)
O3 0.0287(8) 0.0181(7) 0.0174(7) 0.0016(6) -0.0012(6) 0.0063(6)
O4 0.0209(7) 0.0179(7) 0.0222(7) -0.0021(6) 0.0004(6) -0.0002(6)
O5 0.0185(7) 0.0239(8) 0.0144(6) 0.0019(5) -0.0007(5) 0.0007(6)
O6 0.0202(7) 0.0162(7) 0.0230(7) -0.0022(6) 0.0021(5) -0.0003(6)
O7 0.0208(7) 0.0230(7) 0.0246(7) -0.0014(6) 0.0015(5) -0.0039(6)
O8 0.0147(7) 0.0178(7) 0.0247(7) -0.0012(6) -0.0012(5) 0.0029(5)
O9 0.0205(7) 0.0227(7) 0.0321(8) -0.0026(6) 0.0041(6) 0.0042(6)
C1 0.0178(9) 0.0189(9) 0.0171(9) 0.0015(8) 0.0014(7) 0.0040(8)
C2 0.0198(9) 0.0171(9) 0.0178(9) 0.0010(7) 0.0013(7) 0.0034(8)
C3 0.0180(9) 0.0182(10) 0.0158(9) -0.0009(7) -0.0002(7) -0.0004(7)
C4 0.0194(9) 0.0175(9) 0.0156(9) 0.0009(7) 0.0019(7) 0.0017(7)
C5 0.0194(9) 0.0169(9) 0.0169(9) 0.0006(7) 0.0010(7) 0.0038(7)
C6 0.0218(10) 0.0212(10) 0.0190(9) 0.0003(8) 0.0020(8) 0.0008(8)
C7 0.0206(10) 0.0182(10) 0.0174(9) 0.0010(8) 0.0005(7) 0.0010(8)
C8 0.0201(9) 0.0248(11) 0.0243(10) -0.0003(9) -0.0009(8) 0.0016(8)
C9 0.0202(9) 0.0159(9) 0.0175(9) 0.0045(7) 0.0002(7) 0.0009(7)
C10 0.0160(9) 0.0160(9) 0.0195(9) 0.0014(7) 0.0022(7) 0.0009(7)
C11 0.0235(10) 0.0184(10) 0.0225(10) 0.0022(8) 0.0021(8) -0.0050(8)
C12 0.0188(9) 0.0199(10) 0.0266(10) -0.0017(8) 0.0024(8) -0.0028(8)
C13 0.0144(9) 0.0230(11) 0.0216(10) -0.0011(8) 0.0010(7) 0.0012(8)
C14 0.0179(9) 0.0162(9) 0.0239(10) 0.0026(8) 0.0001(8) -0.0012(8)
C15 0.0159(9) 0.0199(10) 0.0171(9) 0.0003(8) 0.0006(7) 0.0012(8)
C16 0.0233(10) 0.0223(10) 0.0229(10) 0.0063(9) 0.0015(8) 0.0023(8)
C17 0.0191(10) 0.0267(11) 0.0276(11) 0.0004(9) -0.0002(8) 0.0065(8)
C18 0.0221(10) 0.0359(13) 0.0242(10) -0.0057(9) -0.0026(8) -0.0005(9)
C19 0.0253(10) 0.0223(10) 0.0181(9) 0.0025(8) -0.0002(8) 0.0029(8)
C20 0.0229(10) 0.0201(10) 0.0176(9) -0.0017(8) -0.0031(7) 0.0010(8)
C21 0.0265(11) 0.0198(10) 0.0172(10) -0.0025(8) -0.0024(8) 0.0021(8)
C22 0.0367(12) 0.0199(10) 0.0199(10) -0.0008(8) -0.0054(9) 0.0044(9)
C23 0.0266(11) 0.0270(12) 0.0312(11) -0.0081(9) -0.0083(9) 0.0105(9)
C24 0.0217(10) 0.0356(13) 0.0293(11) -0.0083(10) 0.0003(9) 0.0019(9)
C25 0.0249(10) 0.0230(10) 0.0227(10) -0.0011(8) 0.0003(8) -0.0024(8)
C26 0.0283(11) 0.0149(9) 0.0224(10) -0.0010(8) 0.0008(8) 0.0000(8)
C27 0.0271(10) 0.0176(10) 0.0215(10) -0.0051(8) 0.0009(8) -0.0036(8)
C28 0.0307(11) 0.0228(10) 0.0274(11) -0.0028(9) 0.0001(9) 0.0014(9)
C29 0.0283(11) 0.0326(13) 0.0384(13) -0.0082(11) 0.0046(10) 0.0001(10)
C30 0.0432(14) 0.0327(13) 0.0266(11) -0.0085(10) 0.0129(10) -0.0097(11)
C31 0.0454(14) 0.0238(11) 0.0203(10) -0.0019(9) 0.0010(9) -0.0077(10)
C32 0.0318(11) 0.0199(10) 0.0235(10) -0.0022(8) -0.0005(8) -0.0006(9)
C33 0.0173(9) 0.0357(13) 0.0226(10) 0.0036(9) -0.0004(8) 0.0033(9)
C34 0.0249(10) 0.0177(9) 0.0195(10) -0.0010(8) -0.0023(8) 0.0043(8)
C35 0.0225(10) 0.0238(11) 0.0210(10) -0.0005(8) -0.0015(8) 0.0041(8)
C36 0.0328(12) 0.0207(11) 0.0210(10) 0.0010(8) 0.0020(9) 0.0032(9)
C37 0.0394(13) 0.0232(11) 0.0199(10) 0.0011(8) -0.0067(9) 0.0062(9)
C38 0.0293(11) 0.0353(13) 0.0274(11) 0.0013(10) -0.0114(9) 0.0038(10)
C39 0.0236(10) 0.0285(11) 0.0271(11) 0.0010(9) -0.0030(8) -0.0002(9)

loop_
_atom_type_symbol
_atom_type_description
_atom_type_scat_dispersion_real
_atom_type_scat_dispersion_imag
_atom_type_scat_source
C C 0.0033 0.0016 'International Tables Vol C Tables 4.2.6.8 and 6.1.1.4'
H H 0.0000 0.0000 'International Tables Vol C Tables 4.2.6.8 and 6.1.1.4'
O O 0.0106 0.0060 'International Tables Vol C Tables 4.2.6.8 and 6.1.1.4'

loop_
_geom_angle_atom_site_label_1
_geom_angle_atom_site_label_2
_geom_angle_atom_site_label_3
_geom_angle
C5 O1 C1 114.16(14)
C1 O2 C8 112.80(16)
C2 O3 C19 115.43(15)
C3 O4 C26 116.00(15)
C33 O5 C4 113.20(15)
C9 O6 C7 115.98(15)
C14 O8 C10 106.15(14)
O2 C1 O1 113.34(16)
O2 C1 C2 108.88(16)
O1 C1 C2 111.18(15)
O2 C1 H1 107.7
O1 C1 H1 107.7
C2 C1 H1 107.7
O3 C2 C3 106.14(15)
O3 C2 C1 112.18(15)
C3 C2 C1 113.35(16)
O3 C2 H2 108.3
C3 C2 H2 108.3
C1 C2 H2 108.3
O4 C3 C4 107.12(15)
O4 C3 C2 111.03(16)
C4 C3 C2 109.47(15)
O4 C3 H3 109.7
C4 C3 H3 109.7
C2 C3 H3 109.7
O5 C4 C5 109.03(16)
O5 C4 C3 110.99(15)
C5 C4 C3 109.04(15)
O5 C4 H4 109.3
C5 C4 H4 109.3
C3 C4 H4 109.3
O1 C5 C7 115.98(16)
O1 C5 C4 112.39(16)
C7 C5 C4 119.73(17)
O1 C5 C6 119.65(17)
C7 C5 C6 59.72(13)
C4 C5 C6 119.88(17)
C7 C6 C5 59.69(13)
C7 C6 H6A 117.8
C5 C6 H6A 117.8
C7 C6 H6B 117.8
C5 C6 H6B 117.8
H6A C6 H6B 114.9
O6 C7 C5 118.21(17)
O6 C7 C6 112.78(17)
C5 C7 C6 60.59(13)
O6 C7 H7 117.5
C5 C7 H7 117.5
C6 C7 H7 117.5
O2 C8 H8A 109.5
O2 C8 H8B 109.5
H8A C8 H8B 109.5
O2 C8 H8C 109.5
H8A C8 H8C 109.5
H8B C8 H8C 109.5
O7 C9 O6 125.26(19)
O7 C9 C10 126.40(18)
O6 C9 C10 108.32(16)
O8 C10 C9 108.24(15)
O8 C10 C11 105.67(16)
C9 C10 C11 118.78(16)
O8 C10 C15 102.09(15)
C9 C10 C15 115.95(16)
C11 C10 C15 104.45(16)
C10 C11 C12 101.24(16)
C10 C11 H11A 111.5
C12 C11 H11A 111.5
C10 C11 H11B 111.5
C12 C11 H11B 111.5
H11A C11 H11B 109.3
C11 C12 C13 104.11(16)
C11 C12 H12A 110.9
C13 C12 H12A 110.9
C11 C12 H12B 110.9
C13 C12 H12B 110.9
H12A C12 H12B 109.0
C18 C13 C14 114.73(17)
C18 C13 C12 114.96(18)
C14 C13 C12 104.02(16)
C18 C13 C15 119.67(18)
C14 C13 C15 98.71(16)
C12 C13 C15 102.32(15)
O9 C14 O8 121.92(18)
O9 C14 C13 130.68(19)
O8 C14 C13 107.39(16)
C17 C15 C16 109.09(17)
C17 C15 C10 114.79(16)
C16 C15 C10 112.33(16)
C17 C15 C13 114.67(17)
C16 C15 C13 114.00(16)
C10 C15 C13 91.16(15)
C15 C16 H16A 109.5
C15 C16 H16B 109.5
H16A C16 H16B 109.5
C15 C16 H16C 109.5
H16A C16 H16C 109.5
H16B C16 H16C 109.5
C15 C17 H17A 109.5
C15 C17 H17B 109.5
H17A C17 H17B 109.5
C15 C17 H17C 109.5
H17A C17 H17C 109.5
H17B C17 H17C 109.5
C13 C18 H18A 109.5
C13 C18 H18B 109.5
H18A C18 H18B 109.5
C13 C18 H18C 109.5
H18A C18 H18C 109.5
H18B C18 H18C 109.5
O3 C19 C20 107.17(16)
O3 C19 H19A 110.3
C20 C19 H19A 110.3
O3 C19 H19B 110.3
C20 C19 H19B 110.3
H19A C19 H19B 108.5
C21 C20 C25 119.23(19)
C21 C20 C19 120.73(19)
C25 C20 C19 120.03(19)
C22 C21 C20 120.6(2)
C22 C21 H21 119.7
C20 C21 H21 119.7
C23 C22 C21 119.5(2)
C23 C22 H22 120.2
C21 C22 H22 120.2
C22 C23 C24 120.6(2)
C22 C23 H23 119.7
C24 C23 H23 119.7
C23 C24 C25 120.2(2)
C23 C24 H24 119.9
C25 C24 H24 119.9
C24 C25 C20 119.9(2)
C24 C25 H25 120.1
C20 C25 H25 120.1
O4 C26 C27 114.50(17)
O4 C26 H26A 108.6
C27 C26 H26A 108.6
O4 C26 H26B 108.6
C27 C26 H26B 108.6
H26A C26 H26B 107.6
C28 C27 C32 119.3(2)
C28 C27 C26 119.8(2)
C32 C27 C26 120.9(2)
C27 C28 C29 120.5(2)
C27 C28 H28 119.8
C29 C28 H28 119.8
C30 C29 C28 120.1(2)
C30 C29 H29 120.0
C28 C29 H29 120.0
C29 C30 C31 119.7(2)
C29 C30 H30 120.1
C31 C30 H30 120.1
C30 C31 C32 120.5(2)
C30 C31 H31 119.8
C32 C31 H31 119.8
C31 C32 C27 119.9(2)
C31 C32 H32 120.0
C27 C32 H32 120.0
O5 C33 C34 110.15(17)
O5 C33 H33A 109.6
C34 C33 H33A 109.6
O5 C33 H33B 109.6
C34 C33 H33B 109.6
H33A C33 H33B 108.1
C35 C34 C39 118.89(19)
C35 C34 C33 123.00(18)
C39 C34 C33 118.12(19)
C34 C35 C36 120.3(2)
C34 C35 H35 119.9
C36 C35 H35 119.9
C37 C36 C35 120.5(2)
C37 C36 H36 119.7
C35 C36 H36 119.7
C36 C37 C38 119.4(2)
C36 C37 H37 120.3
C38 C37 H37 120.3
C39 C38 C37 120.3(2)
C39 C38 H38 119.8
C37 C38 H38 119.8
C38 C39 C34 120.6(2)
C38 C39 H39 119.7
C34 C39 H39 119.7

loop_
_geom_bond_atom_site_label_1
_geom_bond_atom_site_label_2
_geom_bond_distance
O1 C5 1.409(2)
O1 C1 1.429(2)
O2 C1 1.392(2)
O2 C8 1.426(3)
O3 C2 1.419(2)
O3 C19 1.424(2)
O4 C3 1.422(2)
O4 C26 1.435(2)
O5 C33 1.421(2)
O5 C4 1.422(2)
O6 C9 1.349(2)
O6 C7 1.422(2)
O7 C9 1.196(2)
O8 C14 1.363(2)
O8 C10 1.467(2)
O9 C14 1.198(3)
C1 C2 1.540(3)
C1 H1 1.0000
C2 C3 1.527(3)
C2 H2 1.0000
C3 C4 1.516(3)
C3 H3 1.0000
C4 C5 1.508(3)
C4 H4 1.0000
C5 C7 1.497(3)
C5 C6 1.511(3)
C6 C7 1.498(3)
C6 H6A 0.9900
C6 H6B 0.9900
C7 H7 1.0000
C8 H8A 0.9800
C8 H8B 0.9800
C8 H8C 0.9800
C9 C10 1.507(3)
C10 C11 1.531(3)
C10 C15 1.557(3)
C11 C12 1.547(3)
C11 H11A 0.9900
C11 H11B 0.9900
C12 C13 1.555(3)
C12 H12A 0.9900
C12 H12B 0.9900
C13 C18 1.510(3)
C13 C14 1.516(3)
C13 C15 1.558(3)
C15 C17 1.526(3)
C15 C16 1.532(3)
C16 H16A 0.9800
C16 H16B 0.9800
C16 H16C 0.9800
C17 H17A 0.9800
C17 H17B 0.9800
C17 H17C 0.9800
C18 H18A 0.9800
C18 H18B 0.9800
C18 H18C 0.9800
C19 C20 1.507(3)
C19 H19A 0.9900
C19 H19B 0.9900
C20 C21 1.393(3)
C20 C25 1.396(3)
C21 C22 1.389(3)
C21 H21 0.9500
C22 C23 1.379(3)
C22 H22 0.9500
C23 C24 1.382(4)
C23 H23 0.9500
C24 C25 1.386(3)
C24 H24 0.9500
C25 H25 0.9500
C26 C27 1.511(3)
C26 H26A 0.9900
C26 H26B 0.9900
C27 C28 1.387(3)
C27 C32 1.392(3)
C28 C29 1.392(3)
C28 H28 0.9500
C29 C30 1.378(4)
C29 H29 0.9500
C30 C31 1.386(4)
C30 H30 0.9500
C31 C32 1.388(3)
C31 H31 0.9500
C32 H32 0.9500
C33 C34 1.500(3)
C33 H33A 0.9900
C33 H33B 0.9900
C34 C35 1.388(3)
C34 C39 1.393(3)
C35 C36 1.389(3)
C35 H35 0.9500
C36 C37 1.382(3)
C36 H36 0.9500
C37 C38 1.384(3)
C37 H37 0.9500
C38 C39 1.383(3)
C38 H38 0.9500
C39 H39 0.9500

loop_
_geom_torsion_atom_site_label_1
_geom_torsion_atom_site_label_2
_geom_torsion_atom_site_label_3
_geom_torsion_atom_site_label_4
_geom_torsion
C8 O2 C1 O1 68.6(2)
C8 O2 C1 C2 -167.09(16)
C5 O1 C1 O2 70.4(2)
C5 O1 C1 C2 -52.6(2)
C19 O3 C2 C3 -169.76(16)
C19 O3 C2 C1 65.9(2)
O2 C1 C2 O3 42.7(2)
O1 C1 C2 O3 168.29(15)
O2 C1 C2 C3 -77.5(2)
O1 C1 C2 C3 48.1(2)
C26 O4 C3 C4 151.43(16)
C26 O4 C3 C2 -89.09(19)
O3 C2 C3 O4 68.41(19)
C1 C2 C3 O4 -168.01(15)
O3 C2 C3 C4 -173.52(15)
C1 C2 C3 C4 -49.9(2)
C33 O5 C4 C5 -135.47(18)
C33 O5 C4 C3 104.40(19)
O4 C3 C4 O5 -65.32(19)
C2 C3 C4 O5 174.21(15)
O4 C3 C4 C5 174.56(15)
C2 C3 C4 C5 54.1(2)
C1 O1 C5 C7 -157.01(16)
C1 O1 C5 C4 60.1(2)
C1 O1 C5 C6 -88.6(2)
O5 C4 C5 O1 178.74(14)
C3 C4 C5 O1 -59.9(2)
O5 C4 C5 C7 37.4(2)
C3 C4 C5 C7 158.73(17)
O5 C4 C5 C6 -32.6(2)
C3 C4 C5 C6 88.7(2)
O1 C5 C6 C7 -104.56(19)
C4 C5 C6 C7 109.1(2)
C9 O6 C7 C5 -89.4(2)
C9 O6 C7 C6 -157.14(16)
O1 C5 C7 O6 9.0(3)
C4 C5 C7 O6 149.02(17)
C6 C5 C7 O6 -101.66(19)
O1 C5 C7 C6 110.65(19)
C4 C5 C7 C6 -109.3(2)
C5 C6 C7 O6 110.60(18)
C7 O6 C9 O7 -0.4(3)
C7 O6 C9 C10 177.82(15)
C14 O8 C10 C9 156.65(15)
C14 O8 C10 C11 -75.12(18)
C14 O8 C10 C15 33.85(18)
O7 C9 C10 O8 -14.9(3)
O6 C9 C10 O8 166.83(15)
O7 C9 C10 C11 -135.3(2)
O6 C9 C10 C11 46.5(2)
O7 C9 C10 C15 99.0(2)
O6 C9 C10 C15 -79.2(2)
O8 C10 C11 C12 69.75(18)
C9 C10 C11 C12 -168.60(17)
C15 C10 C11 C12 -37.52(19)
C10 C11 C12 C13 1.2(2)
C11 C12 C13 C18 166.39(18)
C11 C12 C13 C14 -67.32(19)
C11 C12 C13 C15 35.05(19)
C10 O8 C14 O9 -178.56(19)
C10 O8 C14 C13 2.3(2)
C18 C13 C14 O9 15.3(3)
C12 C13 C14 O9 -111.1(2)
C15 C13 C14 O9 143.8(2)
C18 C13 C14 O8 -165.66(17)
C12 C13 C14 O8 67.91(19)
C15 C13 C14 O8 -37.21(19)
O8 C10 C15 C17 -170.99(17)
C9 C10 C15 C17 71.6(2)
C11 C10 C15 C17 -61.1(2)
O8 C10 C15 C16 63.6(2)
C9 C10 C15 C16 -53.8(2)
C11 C10 C15 C16 173.52(17)
O8 C10 C15 C13 -53.00(16)
C9 C10 C15 C13 -170.40(16)
C11 C10 C15 C13 56.90(17)
C18 C13 C15 C17 -64.6(2)
C14 C13 C15 C17 170.34(17)
C12 C13 C15 C17 63.8(2)
C18 C13 C15 C16 62.2(2)
C14 C13 C15 C16 -62.89(19)
C12 C13 C15 C16 -169.41(16)
C18 C13 C15 C10 177.30(18)
C14 C13 C15 C10 52.25(16)
C12 C13 C15 C10 -54.27(16)
C2 O3 C19 C20 -170.17(16)
O3 C19 C20 C21 -138.04(19)
O3 C19 C20 C25 43.2(2)
C25 C20 C21 C22 1.4(3)
C19 C20 C21 C22 -177.38(19)
C20 C21 C22 C23 -1.0(3)
C21 C22 C23 C24 0.2(3)
C22 C23 C24 C25 0.2(3)
C23 C24 C25 C20 0.2(3)
C21 C20 C25 C24 -0.9(3)
C19 C20 C25 C24 177.83(19)
C3 O4 C26 C27 -63.8(2)
O4 C26 C27 C28 133.7(2)
O4 C26 C27 C32 -48.2(3)
C32 C27 C28 C29 -0.9(3)
C26 C27 C28 C29 177.3(2)
C27 C28 C29 C30 0.3(4)
C28 C29 C30 C31 0.7(4)
C29 C30 C31 C32 -1.1(3)
C30 C31 C32 C27 0.6(3)
C28 C27 C32 C31 0.4(3)
C26 C27 C32 C31 -177.7(2)
C4 O5 C33 C34 172.23(17)
O5 C33 C34 C35 4.0(3)
O5 C33 C34 C39 -176.13(19)
C39 C34 C35 C36 -0.1(3)
C33 C34 C35 C36 179.8(2)
C34 C35 C36 C37 0.5(3)
C35 C36 C37 C38 -0.9(3)
C36 C37 C38 C39 0.8(4)
C37 C38 C39 C34 -0.4(4)
C35 C34 C39 C38 0.0(3)
C33 C34 C39 C38 -179.9(2)
